data_4300106
loop_
_publ_author_name
'Shoji Matsukawa'
'Shigeki Kuwata'
'Masanobu Hidai'

_publ_contact_author_address
;
    Department of Chemistry and Biotechnology, Graduate School of Engineerin
g, The University of Tokyo, Hongo, Bunkyo-ku, Tokyo 113-8656, Japan
;
_publ_contact_author_email ' hidai@chembio.t.u-tokyo.ac.jp '
_publ_contact_author_fax ' +81-3-5841-7265 '
_publ_contact_author_name ' Masanobu HIDAI'
_publ_contact_author_phone ' +81-3-5841-7261 '
_publ_section_title
;
Syntheses, Structures, and Reactivities of Mono- and Dinuclear Iridium
Thiolato Complexes Containing Nitrosyl Ligands
;
_journal_name_full 'Inorganic Chemistry'
_journal_page_first 791
_journal_page_last 798
_journal_paper_doi 10.1021/ic990805b
_journal_volume 39
_journal_year 2000
_chemical_formula_moiety 'C72 H72 Cl2 Ir2 P2 S4 '
_chemical_formula_sum 'C72 H72 Cl2 Ir2 P2 S4'
_chemical_formula_weight 1582.89
_space_group_IT_number 14
_symmetry_cell_setting monoclinic
_symmetry_Int_Tables_number 14
_symmetry_space_group_name_Hall '-P 2ybc'
_symmetry_space_group_name_H-M 'P 1 21/c 1'
_audit_creation_date 'Sat Oct 16 11:59:44 1999'
_audit_creation_method 'from TEXRAY.INF file'
_cell_angle_alpha 90
_cell_angle_beta 101.492(9)
_cell_angle_gamma 90
_cell_formula_units_Z 4
_cell_length_a 23.296(2)
_cell_length_b 14.912(2)
_cell_length_c 19.719(2)
_cell_measurement_reflns_used 25
_cell_measurement_temperature 296.2
_cell_measurement_theta_max 20.0
_cell_measurement_theta_min 19.7
_cell_volume 6712.9(13)
_computing_cell_refinement 'Rigaku/AFC Diffractometer Control'
_computing_data_collection 'Rigaku/AFC Diffractometer Control'
_computing_data_reduction teXsan
_computing_publication_material teXsan
_computing_structure_refinement teXsan
_diffrn_ambient_temperature 296.2
_diffrn_measurement_device_type 'Rigaku AFC7R'
_diffrn_measurement_method \w-2\q
_diffrn_orient_matrix_UB_11 -0.03774
_diffrn_orient_matrix_UB_12 0.03385
_diffrn_orient_matrix_UB_13 -0.01158
_diffrn_orient_matrix_UB_21 0.02202
_diffrn_orient_matrix_UB_22 0.05595
_diffrn_orient_matrix_UB_23 -0.00629
_diffrn_orient_matrix_UB_31 -0.00306
_diffrn_orient_matrix_UB_32 -0.01487
_diffrn_orient_matrix_UB_33 -0.05004
_diffrn_radiation_detector 'scintillation counter'
_diffrn_radiation_monochromator graphite
_diffrn_radiation_source 'Rigaku rotating anode'
_diffrn_radiation_type 'Mo K\a'
_diffrn_radiation_wavelength 0.7107
_diffrn_reflns_av_R_equivalents 0.052
_diffrn_reflns_av_sigmaI/netI 0.098
_diffrn_reflns_limit_h_max 29
_diffrn_reflns_limit_h_min -30
_diffrn_reflns_limit_k_max 0
_diffrn_reflns_limit_k_min -19
_diffrn_reflns_limit_l_max 25
_diffrn_reflns_limit_l_min 0
_diffrn_reflns_number 15856
_diffrn_reflns_reduction_process 'Lp corrections applied'
_diffrn_reflns_theta_max 27.49
_diffrn_reflns_theta_min 2.51
_diffrn_standards_decay_% -1.10
_diffrn_standards_interval_count 150
_diffrn_standards_number 3
_exptl_absorpt_coefficient_mu 4.264
_exptl_absorpt_correction_T_max 0.997
_exptl_absorpt_correction_T_min 0.393
_exptl_absorpt_correction_type psi-scan
_exptl_absorpt_process_details '(North, Phillips & Mathews, 1968)'
_exptl_crystal_colour redbrown
_exptl_crystal_density_diffrn 1.566
_exptl_crystal_density_method 'not measured'
_exptl_crystal_description prismatic
_exptl_crystal_F_000 3144.00
_exptl_crystal_size_max 0.400
_exptl_crystal_size_mid 0.400
_exptl_crystal_size_min 0.100
_refine_diff_density_max 1.95
_refine_diff_density_min -1.00
_refine_ls_extinction_method none
_refine_ls_goodness_of_fit_ref 1.559
_refine_ls_hydrogen_treatment noref
_refine_ls_matrix_type full
_refine_ls_number_constraints 0
_refine_ls_number_parameters 739
_refine_ls_number_reflns 9016
_refine_ls_number_restraints 0
_refine_ls_R_factor_all 0.0398
_refine_ls_R_factor_gt 0.0398
_refine_ls_shift/su_max 0.4635
_refine_ls_shift/su_mean 0.0095
_refine_ls_structure_factor_coef F
_refine_ls_weighting_details 'w = 1/[\s^2^(Fo) + 0.00010|Fo|^2^]'
_refine_ls_weighting_scheme calc
_refine_ls_wR_factor_gt 0.0439
_refine_ls_wR_factor_ref 0.0439
_reflns_number_gt 9016
_reflns_number_total 15403
_reflns_threshold_expression >2.0sigma(I)
_cod_original_cell_volume 6712(1)
_cod_original_sg_symbol_H-M 'P 21/c '
_cod_original_formula_sum 'C72 H72 Cl2 Ir2 P2 S4 '
_cod_database_code 4300106

loop_
_symmetry_equiv_pos_as_xyz
x,y,z
-x,1/2+y,1/2-z
-x,-y,-z
x,1/2-y,1/2+z

loop_
_atom_site_label
_atom_site_type_symbol
_atom_site_fract_x
_atom_site_fract_y
_atom_site_fract_z
_atom_site_U_iso_or_equiv
_atom_site_adp_type
_atom_site_occupancy
_atom_site_calc_flag
_atom_site_refinement_flags
_atom_site_disorder_assembly
_atom_site_disorder_group
Ir(1) Ir 0.22911(1) -0.09304(3) 0.24082(2) 0.02691(9) Uani 1.00 d . . .
Ir(2) Ir 0.19161(2) 0.09414(2) 0.13194(2) 0.02751(9) Uani 1.00 d . . .
Cl(1) Cl 0.2707(1) -0.0964(2) 0.3630(1) 0.0426(6) Uani 1.00 d . . .
Cl(2) Cl 0.1752(1) 0.1087(1) 0.0087(1) 0.0434(7) Uani 1.00 d . . .
S(1) S 0.18395(10) -0.0703(1) 0.1261(1) 0.0287(6) Uani 1.00 d . . .
S(2) S 0.2012(1) 0.0629(1) 0.2487(1) 0.0287(6) Uani 1.00 d . . .
S(3) S 0.3202(1) -0.0438(2) 0.2044(1) 0.0372(6) Uani 1.00 d . . .
S(4) S 0.3007(1) 0.0814(1) 0.1554(1) 0.0350(6) Uani 1.00 d . . .
P(1) P 0.2500(1) -0.2429(1) 0.2255(1) 0.0310(6) Uani 1.00 d . . .
P(2) P 0.1966(1) 0.2488(1) 0.1434(1) 0.0326(6) Uani 1.00 d . . .
C(1) C 0.1107(4) -0.1045(5) 0.1295(4) 0.028(2) Uani 1.00 d . . .
C(2) C 0.0993(4) -0.1268(5) 0.1934(4) 0.031(2) Uani 1.00 d . . .
C(3) C 0.0416(4) -0.1491(6) 0.1974(5) 0.043(3) Uani 1.00 d . . .
C(4) C -0.0031(4) -0.1493(7) 0.1395(5) 0.049(3) Uani 1.00 d . . .
C(5) C 0.0104(4) -0.1309(6) 0.0763(5) 0.045(3) Uani 1.00 d . . .
C(6) C 0.0671(4) -0.1095(5) 0.0689(4) 0.034(2) Uani 1.00 d . . .
C(7) C 0.1465(4) -0.1317(5) 0.2574(4) 0.033(2) Uani 1.00 d . . .
C(8) C -0.0643(5) -0.1705(8) 0.1473(6) 0.070(4) Uani 1.00 d . . .
C(9) C 0.0792(4) -0.0912(7) -0.0022(5) 0.048(3) Uani 1.00 d . . .
C(10) C 0.1274(4) 0.0749(5) 0.2580(4) 0.031(2) Uani 1.00 d . . .
C(11) C 0.0854(4) 0.0942(6) 0.1984(4) 0.037(2) Uani 1.00 d . . .
C(12) C 0.0273(4) 0.1094(6) 0.2048(5) 0.044(3) Uani 1.00 d . . .
C(13) C 0.0117(5) 0.1031(6) 0.2682(5) 0.049(3) Uani 1.00 d . . .
C(14) C 0.0536(5) 0.0830(6) 0.3262(5) 0.049(3) Uani 1.00 d . . .
C(15) C 0.1117(4) 0.0713(5) 0.3230(4) 0.037(3) Uani 1.00 d . . .
C(16) C 0.1013(4) 0.1013(6) 0.1285(4) 0.036(2) Uani 1.00 d . . .
C(17) C -0.0512(6) 0.1173(8) 0.2744(7) 0.076(5) Uani 1.00 d . . .
C(18) C 0.1575(5) 0.0569(7) 0.3879(5) 0.051(3) Uani 1.00 d . . .
C(19) C 0.3894(4) -0.0221(7) 0.2595(5) 0.048(3) Uani 1.00 d . . .
C(20) C 0.4365(5) -0.0704(8) 0.2442(7) 0.067(4) Uani 1.00 d . . .
C(21) C 0.4905(7) -0.068(1) 0.2860(10) 0.112(7) Uani 1.00 d . . .
C(22) C 0.4977(7) -0.020(1) 0.343(1) 0.121(8) Uani 1.00 d . . .
C(23) C 0.4539(7) 0.036(1) 0.3583(8) 0.102(6) Uani 1.00 d . . .
C(24) C 0.3976(5) 0.0336(8) 0.3165(6) 0.060(4) Uani 1.00 d . . .
C(25) C 0.4343(6) -0.1275(9) 0.1841(8) 0.092(6) Uani 1.00 d . . .
C(26) C 0.5576(9) -0.019(2) 0.398(1) 0.25(1) Uani 1.00 d . . .
C(27) C 0.3505(5) 0.0932(8) 0.3328(5) 0.066(4) Uani 1.00 d . . .
C(28) C 0.3487(4) 0.0803(6) 0.0935(5) 0.043(3) Uani 1.00 d . . .
C(29) C 0.3939(4) 0.1448(7) 0.1050(6) 0.050(3) Uani 1.00 d . . .
C(30) C 0.4280(5) 0.1488(9) 0.0546(7) 0.069(4) Uani 1.00 d . . .
C(31) C 0.4226(5) 0.0915(9) -0.0006(6) 0.067(4) Uani 1.00 d . . .
C(32) C 0.3798(5) 0.0286(8) -0.0080(5) 0.052(3) Uani 1.00 d . . .
C(33) C 0.3422(4) 0.0227(7) 0.0372(5) 0.045(3) Uani 1.00 d . . .
C(34) C 0.4048(5) 0.2072(8) 0.1667(7) 0.074(4) Uani 1.00 d . . .
C(35) C 0.4628(6) 0.099(1) -0.0499(8) 0.112(6) Uani 1.00 d . . .
C(36) C 0.2951(5) -0.0472(7) 0.0242(5) 0.059(4) Uani 1.00 d . . .
C(37) C 0.3243(5) -0.2830(7) 0.2480(5) 0.049(3) Uani 1.00 d . . .
C(38) C 0.3637(5) -0.2424(7) 0.2989(6) 0.063(4) Uani 1.00 d . . .
C(39) C 0.4192(6) -0.2804(10) 0.3221(8) 0.093(5) Uani 1.00 d . . .
C(40) C 0.4345(6) -0.3586(10) 0.2952(9) 0.099(6) Uani 1.00 d . . .
C(41) C 0.3952(7) -0.400(1) 0.2460(9) 0.110(6) Uani 1.00 d . . .
C(42) C 0.3417(6) -0.3610(9) 0.2210(7) 0.082(5) Uani 1.00 d . . .
C(43) C 0.2185(4) -0.3278(5) 0.2758(4) 0.033(2) Uani 1.00 d . . .
C(44) C 0.2097(5) -0.4152(6) 0.2507(5) 0.048(3) Uani 1.00 d . . .
C(45) C 0.1922(5) -0.4813(7) 0.2920(6) 0.061(4) Uani 1.00 d . . .
C(46) C 0.1850(5) -0.4613(7) 0.3565(5) 0.055(3) Uani 1.00 d . . .
C(47) C 0.1928(5) -0.3759(6) 0.3815(5) 0.048(3) Uani 1.00 d . . .
C(48) C 0.2108(4) -0.3104(6) 0.3410(5) 0.040(3) Uani 1.00 d . . .
C(49) C 0.2252(4) -0.2782(6) 0.1363(4) 0.035(3) Uani 1.00 d . . .
C(50) C 0.1668(5) -0.3020(7) 0.1128(5) 0.052(3) Uani 1.00 d . . .
C(51) C 0.1471(6) -0.3245(8) 0.0440(6) 0.073(4) Uani 1.00 d . . .
C(52) C 0.1840(7) -0.3194(8) -0.0017(6) 0.071(5) Uani 1.00 d . . .
C(53) C 0.2406(7) -0.2925(8) 0.0193(6) 0.067(4) Uani 1.00 d . . .
C(54) C 0.2612(5) -0.2714(6) 0.0895(5) 0.053(3) Uani 1.00 d . . .
C(55) C 0.2378(4) 0.3148(6) 0.0901(5) 0.039(3) Uani 1.00 d . . .
C(56) C 0.2328(5) 0.4097(7) 0.0929(5) 0.058(3) Uani 1.00 d . . .
C(57) C 0.2637(6) 0.4603(7) 0.0535(6) 0.066(4) Uani 1.00 d . . .
C(58) C 0.2982(5) 0.4220(7) 0.0130(5) 0.060(4) Uani 1.00 d . . .
C(59) C 0.3024(5) 0.3316(7) 0.0107(5) 0.054(3) Uani 1.00 d . . .
C(60) C 0.2724(4) 0.2782(6) 0.0487(5) 0.043(3) Uani 1.00 d . . .
C(61) C 0.1257(4) 0.3073(5) 0.1194(5) 0.036(3) Uani 1.00 d . . .
C(62) C 0.0978(5) 0.3484(7) 0.1662(5) 0.051(3) Uani 1.00 d . . .
C(63) C 0.0435(6) 0.3879(8) 0.1436(6) 0.071(4) Uani 1.00 d . . .
C(64) C 0.0193(5) 0.3899(8) 0.0742(7) 0.072(4) Uani 1.00 d . . .
C(65) C 0.0463(6) 0.3478(8) 0.0265(6) 0.075(4) Uani 1.00 d . . .
C(66) C 0.0991(5) 0.3064(7) 0.0497(5) 0.053(3) Uani 1.00 d . . .
C(67) C 0.2290(5) 0.2856(6) 0.2319(5) 0.043(3) Uani 1.00 d . . .
C(68) C 0.2011(5) 0.2685(6) 0.2854(5) 0.043(3) Uani 1.00 d . . .
C(69) C 0.2267(6) 0.2941(7) 0.3526(5) 0.055(4) Uani 1.00 d . . .
C(70) C 0.2798(6) 0.3361(8) 0.3658(6) 0.068(4) Uani 1.00 d . . .
C(71) C 0.3080(5) 0.3537(8) 0.3127(7) 0.069(4) Uani 1.00 d . . .
C(72) C 0.2839(5) 0.3288(7) 0.2461(5) 0.051(3) Uani 1.00 d . . .
H(1) H 0.0330 -0.1644 0.2411 0.0513 Uiso 1.00 calc . . .
H(2) H -0.0199 -0.1327 0.0361 0.0540 Uiso 1.00 calc . . .
H(3) H 0.1489 -0.1917 0.2739 0.0394 Uiso 1.00 calc . . .
H(4) H 0.1360 -0.0933 0.2915 0.0394 Uiso 1.00 calc . . .
H(5) H -0.0764 -0.1283 0.1776 0.0837 Uiso 1.00 calc . . .
H(6) H -0.0898 -0.1676 0.1033 0.0837 Uiso 1.00 calc . . .
H(7) H -0.0654 -0.2291 0.1659 0.0837 Uiso 1.00 calc . . .
H(8) H 0.0683 -0.1420 -0.0309 0.0575 Uiso 1.00 calc . . .
H(9) H 0.0572 -0.0406 -0.0216 0.0575 Uiso 1.00 calc . . .
H(10) H 0.1198 -0.0795 0.0013 0.0575 Uiso 1.00 calc . . .
H(11) H -0.0014 0.1243 0.1651 0.0529 Uiso 1.00 calc . . .
H(12) H 0.0421 0.0771 0.3695 0.0589 Uiso 1.00 calc . . .
H(13) H 0.0874 0.1572 0.1085 0.0433 Uiso 1.00 calc . . .
H(14) H 0.0828 0.0538 0.1003 0.0433 Uiso 1.00 calc . . .
H(15) H -0.0742 0.1300 0.2299 0.0917 Uiso 1.00 calc . . .
H(16) H -0.0655 0.0647 0.2924 0.0917 Uiso 1.00 calc . . .
H(17) H -0.0534 0.1663 0.3045 0.0917 Uiso 1.00 calc . . .
H(18) H 0.1584 0.1075 0.4174 0.0617 Uiso 1.00 calc . . .
H(19) H 0.1481 0.0048 0.4111 0.0617 Uiso 1.00 calc . . .
H(20) H 0.1948 0.0496 0.3760 0.0617 Uiso 1.00 calc . . .
H(21) H 0.5223 -0.1003 0.2741 0.1366 Uiso 1.00 calc . . .
H(22) H 0.4622 0.0749 0.3969 0.1226 Uiso 1.00 calc . . .
H(23) H 0.4448 -0.1870 0.1988 0.1104 Uiso 1.00 calc . . .
H(24) H 0.3957 -0.1273 0.1569 0.1104 Uiso 1.00 calc . . .
H(25) H 0.4609 -0.1057 0.1572 0.1104 Uiso 1.00 calc . . .
H(26) H 0.5870 0.0022 0.3763 0.2789 Uiso 1.00 calc . . .
H(27) H 0.5526 0.0182 0.4350 0.2789 Uiso 1.00 calc . . .
H(28) H 0.5654 -0.0788 0.4138 0.2789 Uiso 1.00 calc . . .
H(29) H 0.3624 0.1540 0.3319 0.0792 Uiso 1.00 calc . . .
H(30) H 0.3155 0.0843 0.2994 0.0792 Uiso 1.00 calc . . .
H(31) H 0.3437 0.0790 0.3775 0.0792 Uiso 1.00 calc . . .
H(32) H 0.4570 0.1943 0.0585 0.0834 Uiso 1.00 calc . . .
H(33) H 0.3758 -0.0126 -0.0454 0.0622 Uiso 1.00 calc . . .
H(34) H 0.4009 0.2676 0.1512 0.0893 Uiso 1.00 calc . . .
H(35) H 0.3772 0.1953 0.1951 0.0893 Uiso 1.00 calc . . .
H(36) H 0.4433 0.1979 0.1927 0.0893 Uiso 1.00 calc . . .
H(37) H 0.4841 0.0449 -0.0501 0.1343 Uiso 1.00 calc . . .
H(38) H 0.4408 0.1106 -0.0950 0.1343 Uiso 1.00 calc . . .
H(39) H 0.4895 0.1472 -0.0361 0.1343 Uiso 1.00 calc . . .
H(40) H 0.3124 -0.1049 0.0247 0.0713 Uiso 1.00 calc . . .
H(41) H 0.2725 -0.0440 0.0593 0.0713 Uiso 1.00 calc . . .
H(42) H 0.2705 -0.0370 -0.0197 0.0713 Uiso 1.00 calc . . .
H(43) H 0.3535 -0.1881 0.3189 0.0749 Uiso 1.00 calc . . .
H(44) H 0.4466 -0.2510 0.3572 0.1117 Uiso 1.00 calc . . .
H(45) H 0.4722 -0.3837 0.3107 0.1196 Uiso 1.00 calc . . .
H(46) H 0.4044 -0.4567 0.2284 0.1317 Uiso 1.00 calc . . .
H(47) H 0.3158 -0.3889 0.1836 0.0985 Uiso 1.00 calc . . .
H(48) H 0.2155 -0.4295 0.2056 0.0579 Uiso 1.00 calc . . .
H(49) H 0.1854 -0.5406 0.2748 0.0735 Uiso 1.00 calc . . .
H(50) H 0.1743 -0.5073 0.3849 0.0658 Uiso 1.00 calc . . .
H(51) H 0.1860 -0.3617 0.4262 0.0573 Uiso 1.00 calc . . .
H(52) H 0.2180 -0.2516 0.3592 0.0485 Uiso 1.00 calc . . .
H(53) H 0.1405 -0.3028 0.1440 0.0628 Uiso 1.00 calc . . .
H(54) H 0.1078 -0.3437 0.0284 0.0878 Uiso 1.00 calc . . .
H(55) H 0.1700 -0.3347 -0.0489 0.0850 Uiso 1.00 calc . . .
H(56) H 0.2658 -0.2881 -0.0129 0.0804 Uiso 1.00 calc . . .
H(57) H 0.3005 -0.2522 0.1046 0.0641 Uiso 1.00 calc . . .
H(58) H 0.2091 0.4374 0.1210 0.0694 Uiso 1.00 calc . . .
H(59) H 0.2608 0.5238 0.0546 0.0792 Uiso 1.00 calc . . .
H(60) H 0.3190 0.4585 -0.0134 0.0722 Uiso 1.00 calc . . .
H(61) H 0.3263 0.3047 -0.0175 0.0646 Uiso 1.00 calc . . .
H(62) H 0.2756 0.2148 0.0461 0.0517 Uiso 1.00 calc . . .
H(63) H 0.1157 0.3496 0.2139 0.0609 Uiso 1.00 calc . . .
H(64) H 0.0231 0.4136 0.1760 0.0857 Uiso 1.00 calc . . .
H(65) H -0.0166 0.4207 0.0586 0.0858 Uiso 1.00 calc . . .
H(66) H 0.0287 0.3477 -0.0213 0.0897 Uiso 1.00 calc . . .
H(67) H 0.1179 0.2765 0.0176 0.0633 Uiso 1.00 calc . . .
H(68) H 0.1641 0.2393 0.2766 0.0511 Uiso 1.00 calc . . .
H(69) H 0.2070 0.2822 0.3894 0.0662 Uiso 1.00 calc . . .
H(70) H 0.2971 0.3532 0.4118 0.0818 Uiso 1.00 calc . . .
H(71) H 0.3447 0.3835 0.3221 0.0824 Uiso 1.00 calc . . .
H(72) H 0.3041 0.3405 0.2097 0.0607 Uiso 1.00 calc . . .

loop_
_atom_site_aniso_label
_atom_site_aniso_U_11
_atom_site_aniso_U_22
_atom_site_aniso_U_33
_atom_site_aniso_U_12
_atom_site_aniso_U_13
_atom_site_aniso_U_23
Ir(1) 0.0268(2) 0.0276(2) 0.0257(2) -0.0007(2) 0.0037(1) 0.0013(2)
Ir(2) 0.0310(2) 0.0270(2) 0.0243(2) 0.0001(2) 0.0047(1) 0.0007(1)
Cl(1) 0.050(2) 0.045(1) 0.029(1) 0.000(1) -0.0012(10) 0.002(1)
Cl(2) 0.062(2) 0.042(1) 0.026(1) -0.002(1) 0.007(1) 0.0018(9)
S(1) 0.031(1) 0.028(1) 0.026(1) -0.0015(9) 0.0050(9) -0.0004(8)
S(2) 0.031(1) 0.029(1) 0.026(1) -0.0010(9) 0.0048(9) -0.0002(8)
S(3) 0.029(1) 0.041(1) 0.041(1) 0.002(1) 0.007(1) 0.007(1)
S(4) 0.032(1) 0.036(1) 0.037(1) -0.002(1) 0.0072(10) 0.0032(10)
P(1) 0.031(1) 0.030(1) 0.032(1) 0.0018(10) 0.006(1) 0.0003(9)
P(2) 0.038(2) 0.028(1) 0.031(1) 0.002(1) 0.005(1) 0.0000(9)
C(1) 0.028(5) 0.023(4) 0.034(4) 0.002(4) 0.006(4) -0.003(4)
C(2) 0.032(5) 0.027(4) 0.034(5) 0.001(4) 0.005(4) 0.002(4)
C(3) 0.036(6) 0.048(6) 0.046(6) -0.006(5) 0.012(5) -0.002(5)
C(4) 0.029(6) 0.057(6) 0.058(7) -0.002(5) 0.005(5) 0.003(5)
C(5) 0.031(6) 0.051(6) 0.048(6) -0.007(5) -0.003(5) 0.003(5)
C(6) 0.036(5) 0.031(5) 0.032(4) -0.001(4) -0.003(4) 0.002(4)
C(7) 0.034(5) 0.030(4) 0.037(5) -0.001(4) 0.013(4) 0.000(4)
C(8) 0.042(7) 0.099(10) 0.065(8) -0.013(7) 0.002(6) 0.009(7)
C(9) 0.049(6) 0.052(6) 0.041(5) -0.003(5) 0.004(5) 0.007(5)
C(10) 0.035(5) 0.026(5) 0.033(4) -0.001(4) 0.011(4) -0.003(3)
C(11) 0.042(6) 0.026(4) 0.046(5) -0.004(4) 0.012(4) -0.008(4)
C(12) 0.034(6) 0.045(6) 0.054(6) 0.005(4) 0.010(5) -0.003(5)
C(13) 0.042(6) 0.043(6) 0.065(7) 0.002(5) 0.019(5) -0.001(5)
C(14) 0.057(7) 0.044(6) 0.054(6) -0.001(5) 0.030(6) -0.004(5)
C(15) 0.047(6) 0.030(5) 0.038(5) 0.000(4) 0.017(5) 0.001(4)
C(16) 0.031(5) 0.029(4) 0.046(5) 0.007(4) 0.004(4) 0.004(4)
C(17) 0.054(8) 0.078(9) 0.10(1) 0.010(7) 0.030(8) 0.008(7)
C(18) 0.051(7) 0.066(7) 0.040(6) -0.002(5) 0.017(5) -0.011(5)
C(19) 0.026(6) 0.057(6) 0.056(6) -0.001(5) -0.003(5) 0.017(5)
C(20) 0.038(7) 0.078(9) 0.083(9) 0.000(6) 0.010(7) 0.030(7)
C(21) 0.044(10) 0.14(2) 0.14(2) 0.005(10) -0.01(1) 0.05(1)
C(22) 0.028(9) 0.16(2) 0.16(2) 0.00(1) -0.01(1) 0.06(2)
C(23) 0.07(1) 0.11(1) 0.10(1) -0.032(9) -0.039(9) 0.008(10)
C(24) 0.041(7) 0.072(8) 0.056(7) -0.020(6) -0.016(6) 0.018(6)
C(25) 0.07(1) 0.10(1) 0.12(1) 0.038(8) 0.060(9) 0.032(9)
C(26) 0.06(1) 0.36(4) 0.29(3) 0.00(2) -0.07(2) 0.10(3)
C(27) 0.069(9) 0.076(8) 0.048(6) -0.026(7) -0.001(6) -0.002(6)
C(28) 0.030(5) 0.051(6) 0.047(5) -0.002(5) 0.007(4) 0.016(5)
C(29) 0.029(6) 0.057(7) 0.066(7) -0.001(5) 0.012(5) 0.012(6)
C(30) 0.042(7) 0.091(9) 0.077(9) -0.014(7) 0.017(7) 0.030(7)
C(31) 0.053(8) 0.105(10) 0.049(6) -0.001(8) 0.025(6) 0.019(7)
C(32) 0.037(6) 0.079(8) 0.044(6) 0.012(6) 0.017(5) 0.011(5)
C(33) 0.036(6) 0.053(6) 0.047(6) 0.009(5) 0.007(5) 0.011(5)
C(34) 0.034(7) 0.077(9) 0.11(1) -0.020(6) 0.008(7) -0.017(8)
C(35) 0.059(9) 0.18(2) 0.11(1) 0.00(1) 0.043(9) 0.03(1)
C(36) 0.066(9) 0.058(7) 0.054(7) 0.009(6) 0.012(6) -0.009(5)
C(37) 0.038(6) 0.052(6) 0.055(6) 0.000(5) 0.004(5) 0.003(5)
C(38) 0.050(8) 0.052(7) 0.080(8) 0.012(6) 0.000(7) 0.014(6)
C(39) 0.042(8) 0.09(1) 0.13(1) 0.010(8) -0.024(8) 0.009(10)
C(40) 0.06(1) 0.074(10) 0.16(2) 0.029(8) 0.01(1) 0.01(1)
C(41) 0.06(1) 0.11(1) 0.15(2) 0.02(1) 0.00(1) -0.03(1)
C(42) 0.065(10) 0.077(9) 0.10(1) 0.028(8) 0.007(8) -0.017(8)
C(43) 0.033(5) 0.027(4) 0.039(5) 0.002(4) 0.008(4) 0.008(4)
C(44) 0.069(8) 0.036(5) 0.043(5) 0.007(5) 0.018(5) 0.000(5)
C(45) 0.078(10) 0.036(6) 0.067(8) -0.006(6) 0.009(7) 0.007(5)
C(46) 0.076(9) 0.042(6) 0.045(6) -0.005(6) 0.006(6) 0.020(5)
C(47) 0.055(7) 0.046(6) 0.041(6) 0.001(5) 0.006(5) 0.016(4)
C(48) 0.043(6) 0.042(5) 0.034(5) 0.000(4) 0.003(4) 0.002(4)
C(49) 0.048(6) 0.030(5) 0.028(4) 0.003(4) 0.009(4) 0.003(4)
C(50) 0.054(8) 0.061(7) 0.038(6) 0.008(6) -0.001(5) -0.011(5)
C(51) 0.075(10) 0.071(8) 0.059(8) -0.003(7) -0.021(7) -0.008(6)
C(52) 0.13(1) 0.050(7) 0.035(6) 0.015(8) 0.016(8) 0.003(5)
C(53) 0.10(1) 0.054(7) 0.054(7) 0.001(7) 0.042(8) 0.004(6)
C(54) 0.080(9) 0.038(6) 0.047(6) 0.000(5) 0.024(6) -0.001(5)
C(55) 0.045(6) 0.031(5) 0.038(5) -0.004(4) 0.001(5) 0.004(4)
C(56) 0.083(9) 0.034(5) 0.056(6) 0.007(6) 0.013(6) 0.002(5)
C(57) 0.080(10) 0.050(7) 0.067(8) -0.012(6) 0.011(7) 0.018(6)
C(58) 0.069(8) 0.058(7) 0.052(6) -0.026(6) 0.008(6) 0.020(5)
C(59) 0.061(8) 0.062(7) 0.042(6) -0.010(6) 0.017(5) 0.001(5)
C(60) 0.049(7) 0.040(5) 0.041(5) 0.001(5) 0.010(5) 0.002(4)
C(61) 0.037(6) 0.028(5) 0.040(5) 0.002(4) 0.002(4) 0.000(4)
C(62) 0.046(7) 0.050(6) 0.051(6) 0.009(5) 0.000(5) -0.004(5)
C(63) 0.061(9) 0.081(9) 0.073(8) 0.026(7) 0.013(7) -0.008(7)
C(64) 0.058(8) 0.071(9) 0.078(9) 0.027(7) -0.006(7) 0.003(7)
C(65) 0.08(1) 0.081(9) 0.051(7) 0.031(8) -0.011(7) 0.008(6)
C(66) 0.059(8) 0.054(6) 0.046(6) 0.022(6) 0.013(6) 0.008(5)
C(67) 0.056(7) 0.033(5) 0.035(5) 0.000(5) -0.003(5) -0.004(4)
C(68) 0.058(7) 0.031(5) 0.039(5) 0.007(5) 0.009(5) -0.008(4)
C(69) 0.090(10) 0.037(6) 0.037(6) 0.002(6) 0.009(6) -0.005(4)
C(70) 0.09(1) 0.054(7) 0.045(7) 0.000(7) -0.022(7) -0.008(6)
C(71) 0.052(8) 0.066(8) 0.076(9) -0.022(6) -0.017(7) -0.006(7)
C(72) 0.049(7) 0.054(7) 0.047(6) 0.003(5) 0.006(5) -0.010(5)

loop_
_atom_type_symbol
_atom_type_description
_atom_type_scat_dispersion_real
_atom_type_scat_dispersion_imag
_atom_type_scat_source
C C 0.003 0.002
;International Tables for Crystallography
(1992, Vol. C, Tables 4.2.6.8 and 6.1.1.1)
;
H H 0.000 0.000
;International Tables for Crystallography
(1992, Vol. C, Table 6.1.1.2)
;
S S 0.125 0.123
;International Tables for Crystallography
(1992, Vol. C, Tables 4.2.6.8 and 6.1.1.1)
;
P P 0.102 0.094
;International Tables for Crystallography
(1992, Vol. C, Tables 4.2.6.8 and 6.1.1.1)
;
Cl Cl 0.148 0.159
;International Tables for Crystallography
(1992, Vol. C, Tables 4.2.6.8 and 6.1.1.1)
;
Ir Ir -1.444 7.990
;International Tables for Crystallography
(1992, Vol. C, Tables 4.2.6.8 and 6.1.1.1)
;

loop_
_geom_angle_atom_site_label_1
_geom_angle_atom_site_label_2
_geom_angle_atom_site_label_3
_geom_angle
_geom_angle_site_symmetry_1
_geom_angle_site_symmetry_2
_geom_angle_site_symmetry_3
_geom_angle_publ_flag
Cl(1) Ir(1) S(1) 171.99(8) 1_555 1_555 1_555 yes
Cl(1) Ir(1) S(2) 90.88(7) 1_555 1_555 1_555 yes
Cl(1) Ir(1) S(3) 95.70(8) 1_555 1_555 1_555 yes
Cl(1) Ir(1) P(1) 93.26(8) 1_555 1_555 1_555 yes
Cl(1) Ir(1) C(7) 92.1(2) 1_555 1_555 1_555 yes
S(1) Ir(1) S(2) 81.22(7) 1_555 1_555 1_555 yes
S(1) Ir(1) S(3) 85.54(8) 1_555 1_555 1_555 yes
S(1) Ir(1) P(1) 94.61(7) 1_555 1_555 1_555 yes
S(1) Ir(1) C(7) 86.6(2) 1_555 1_555 1_555 yes
S(2) Ir(1) S(3) 89.47(8) 1_555 1_555 1_555 yes
S(2) Ir(1) P(1) 175.50(8) 1_555 1_555 1_555 yes
S(2) Ir(1) C(7) 89.3(2) 1_555 1_555 1_555 yes
S(3) Ir(1) P(1) 91.90(8) 1_555 1_555 1_555 yes
S(3) Ir(1) C(7) 172.1(2) 1_555 1_555 1_555 yes
P(1) Ir(1) C(7) 88.8(2) 1_555 1_555 1_555 yes
Cl(2) Ir(2) S(1) 92.71(7) 1_555 1_555 1_555 yes
Cl(2) Ir(2) S(2) 172.71(8) 1_555 1_555 1_555 yes
Cl(2) Ir(2) S(4) 98.39(8) 1_555 1_555 1_555 yes
Cl(2) Ir(2) P(2) 90.19(8) 1_555 1_555 1_555 yes
Cl(2) Ir(2) C(16) 90.4(2) 1_555 1_555 1_555 yes
S(1) Ir(2) S(2) 80.66(7) 1_555 1_555 1_555 yes
S(1) Ir(2) S(4) 89.68(7) 1_555 1_555 1_555 yes
S(1) Ir(2) P(2) 176.61(7) 1_555 1_555 1_555 yes
S(1) Ir(2) C(16) 89.2(2) 1_555 1_555 1_555 yes
S(2) Ir(2) S(4) 84.69(7) 1_555 1_555 1_555 yes
S(2) Ir(2) P(2) 96.35(7) 1_555 1_555 1_555 yes
S(2) Ir(2) C(16) 86.5(2) 1_555 1_555 1_555 yes
S(4) Ir(2) P(2) 91.64(8) 1_555 1_555 1_555 yes
S(4) Ir(2) C(16) 171.2(2) 1_555 1_555 1_555 yes
P(2) Ir(2) C(16) 89.0(2) 1_555 1_555 1_555 yes
Ir(1) S(1) Ir(2) 94.90(7) 1_555 1_555 1_555 yes
Ir(1) S(1) C(1) 99.9(3) 1_555 1_555 1_555 yes
Ir(2) S(1) C(1) 110.0(3) 1_555 1_555 1_555 yes
Ir(1) S(2) Ir(2) 95.91(7) 1_555 1_555 1_555 yes
Ir(1) S(2) C(10) 112.4(3) 1_555 1_555 1_555 yes
Ir(2) S(2) C(10) 100.3(3) 1_555 1_555 1_555 yes
Ir(1) S(3) S(4) 106.0(1) 1_555 1_555 1_555 yes
Ir(1) S(3) C(19) 126.7(3) 1_555 1_555 1_555 yes
S(4) S(3) C(19) 101.8(3) 1_555 1_555 1_555 yes
Ir(2) S(4) S(3) 105.7(1) 1_555 1_555 1_555 yes
Ir(2) S(4) C(28) 128.1(3) 1_555 1_555 1_555 yes
S(3) S(4) C(28) 101.2(3) 1_555 1_555 1_555 yes
Ir(1) P(1) C(37) 120.3(4) 1_555 1_555 1_555 yes
Ir(1) P(1) C(43) 118.3(3) 1_555 1_555 1_555 yes
Ir(1) P(1) C(49) 111.7(3) 1_555 1_555 1_555 yes
C(37) P(1) C(43) 96.0(4) 1_555 1_555 1_555 yes
C(37) P(1) C(49) 104.3(5) 1_555 1_555 1_555 yes
C(43) P(1) C(49) 103.7(4) 1_555 1_555 1_555 yes
Ir(2) P(2) C(55) 119.8(3) 1_555 1_555 1_555 yes
Ir(2) P(2) C(61) 114.9(3) 1_555 1_555 1_555 yes
Ir(2) P(2) C(67) 113.0(3) 1_555 1_555 1_555 yes
C(55) P(2) C(61) 98.3(4) 1_555 1_555 1_555 yes
C(55) P(2) C(67) 102.7(4) 1_555 1_555 1_555 yes
C(61) P(2) C(67) 106.2(4) 1_555 1_555 1_555 yes
S(1) C(1) C(2) 117.4(6) 1_555 1_555 1_555 yes
S(1) C(1) C(6) 120.9(6) 1_555 1_555 1_555 yes
C(2) C(1) C(6) 121.6(8) 1_555 1_555 1_555 yes
C(1) C(2) C(3) 118.1(8) 1_555 1_555 1_555 yes
C(1) C(2) C(7) 122.5(8) 1_555 1_555 1_555 yes
C(3) C(2) C(7) 119.3(8) 1_555 1_555 1_555 yes
C(2) C(3) C(4) 121.7(9) 1_555 1_555 1_555 yes
C(2) C(3) H(1) 119.1(9) 1_555 1_555 1_555 no
C(4) C(3) H(1) 119.1(10) 1_555 1_555 1_555 no
C(3) C(4) C(5) 118.5(9) 1_555 1_555 1_555 yes
C(3) C(4) C(8) 119.5(10) 1_555 1_555 1_555 yes
C(5) C(4) C(8) 122.0(10) 1_555 1_555 1_555 yes
C(4) C(5) C(6) 122.2(9) 1_555 1_555 1_555 yes
C(4) C(5) H(2) 118.9(10) 1_555 1_555 1_555 no
C(6) C(5) H(2) 118.9(10) 1_555 1_555 1_555 no
C(1) C(6) C(5) 117.6(8) 1_555 1_555 1_555 yes
C(1) C(6) C(9) 122.9(8) 1_555 1_555 1_555 yes
C(5) C(6) C(9) 119.6(8) 1_555 1_555 1_555 yes
Ir(1) C(7) C(2) 113.4(6) 1_555 1_555 1_555 yes
Ir(1) C(7) H(3) 108.5(7) 1_555 1_555 1_555 no
Ir(1) C(7) H(4) 108.5(6) 1_555 1_555 1_555 no
C(2) C(7) H(3) 108.5(8) 1_555 1_555 1_555 no
C(2) C(7) H(4) 108.5(8) 1_555 1_555 1_555 no
H(3) C(7) H(4) 109.4(8) 1_555 1_555 1_555 no
C(4) C(8) H(5) 109(1) 1_555 1_555 1_555 no
C(4) C(8) H(6) 109(1) 1_555 1_555 1_555 no
C(4) C(8) H(7) 109(1) 1_555 1_555 1_555 no
H(5) C(8) H(6) 109(1) 1_555 1_555 1_555 no
H(5) C(8) H(7) 109(1) 1_555 1_555 1_555 no
H(6) C(8) H(7) 109(1) 1_555 1_555 1_555 no
C(6) C(9) H(8) 109.4(8) 1_555 1_555 1_555 no
C(6) C(9) H(9) 109.4(9) 1_555 1_555 1_555 no
C(6) C(9) H(10) 109.5(8) 1_555 1_555 1_555 no
H(8) C(9) H(9) 109.5(9) 1_555 1_555 1_555 no
H(8) C(9) H(10) 109.5(10) 1_555 1_555 1_555 no
H(9) C(9) H(10) 109.5(10) 1_555 1_555 1_555 no
S(2) C(10) C(11) 117.5(6) 1_555 1_555 1_555 yes
S(2) C(10) C(15) 121.7(7) 1_555 1_555 1_555 yes
C(11) C(10) C(15) 120.7(8) 1_555 1_555 1_555 yes
C(10) C(11) C(12) 118.8(8) 1_555 1_555 1_555 yes
C(10) C(11) C(16) 121.8(8) 1_555 1_555 1_555 yes
C(12) C(11) C(16) 119.4(8) 1_555 1_555 1_555 yes
C(11) C(12) C(13) 120.4(9) 1_555 1_555 1_555 yes
C(11) C(12) H(11) 119.8(9) 1_555 1_555 1_555 no
C(13) C(12) H(11) 119.8(10) 1_555 1_555 1_555 no
C(12) C(13) C(14) 119.8(9) 1_555 1_555 1_555 yes
C(12) C(13) C(17) 120.1(10) 1_555 1_555 1_555 yes
C(14) C(13) C(17) 120.1(10) 1_555 1_555 1_555 yes
C(13) C(14) C(15) 122.0(9) 1_555 1_555 1_555 yes
C(13) C(14) H(12) 119(1) 1_555 1_555 1_555 no
C(15) C(14) H(12) 118(1) 1_555 1_555 1_555 no
C(10) C(15) C(14) 118.2(9) 1_555 1_555 1_555 yes
C(10) C(15) C(18) 120.8(9) 1_555 1_555 1_555 yes
C(14) C(15) C(18) 121.0(8) 1_555 1_555 1_555 yes
Ir(2) C(16) C(11) 113.4(6) 1_555 1_555 1_555 yes
Ir(2) C(16) H(13) 108.5(6) 1_555 1_555 1_555 no
Ir(2) C(16) H(14) 108.5(6) 1_555 1_555 1_555 no
C(11) C(16) H(13) 108.5(8) 1_555 1_555 1_555 no
C(11) C(16) H(14) 108.5(8) 1_555 1_555 1_555 no
H(13) C(16) H(14) 109.5(8) 1_555 1_555 1_555 no
C(13) C(17) H(15) 109(1) 1_555 1_555 1_555 no
C(13) C(17) H(16) 109(1) 1_555 1_555 1_555 no
C(13) C(17) H(17) 109(1) 1_555 1_555 1_555 no
H(15) C(17) H(16) 109(1) 1_555 1_555 1_555 no
H(15) C(17) H(17) 109(1) 1_555 1_555 1_555 no
H(16) C(17) H(17) 109(1) 1_555 1_555 1_555 no
C(15) C(18) H(18) 109.4(9) 1_555 1_555 1_555 no
C(15) C(18) H(19) 109.5(9) 1_555 1_555 1_555 no
C(15) C(18) H(20) 109.4(8) 1_555 1_555 1_555 no
H(18) C(18) H(19) 109.5(9) 1_555 1_555 1_555 no
H(18) C(18) H(20) 109(1) 1_555 1_555 1_555 no
H(19) C(18) H(20) 109(1) 1_555 1_555 1_555 no
S(3) C(19) C(20) 115.3(9) 1_555 1_555 1_555 yes
S(3) C(19) C(24) 124.5(9) 1_555 1_555 1_555 yes
C(20) C(19) C(24) 119(1) 1_555 1_555 1_555 yes
C(19) C(20) C(21) 121(1) 1_555 1_555 1_555 yes
C(19) C(20) C(25) 125(1) 1_555 1_555 1_555 yes
C(21) C(20) C(25) 112(1) 1_555 1_555 1_555 yes
C(20) C(21) C(22) 118(1) 1_555 1_555 1_555 yes
C(20) C(21) H(21) 120(1) 1_555 1_555 1_555 no
C(22) C(21) H(21) 120(1) 1_555 1_555 1_555 no
C(21) C(22) C(23) 122(1) 1_555 1_555 1_555 yes
C(21) C(22) C(26) 122(2) 1_555 1_555 1_555 yes
C(23) C(22) C(26) 115(2) 1_555 1_555 1_555 yes
C(22) C(23) C(24) 120(1) 1_555 1_555 1_555 yes
C(22) C(23) H(22) 119(1) 1_555 1_555 1_555 no
C(24) C(23) H(22) 120(1) 1_555 1_555 1_555 no
C(19) C(24) C(23) 116(1) 1_555 1_555 1_555 yes
C(19) C(24) C(27) 122.9(10) 1_555 1_555 1_555 yes
C(23) C(24) C(27) 120(1) 1_555 1_555 1_555 yes
C(20) C(25) H(23) 109(1) 1_555 1_555 1_555 no
C(20) C(25) H(24) 109(1) 1_555 1_555 1_555 no
C(20) C(25) H(25) 109(1) 1_555 1_555 1_555 no
H(23) C(25) H(24) 109(1) 1_555 1_555 1_555 no
H(23) C(25) H(25) 109(1) 1_555 1_555 1_555 no
H(24) C(25) H(25) 109(1) 1_555 1_555 1_555 no
C(22) C(26) H(26) 108(2) 1_555 1_555 1_555 no
C(22) C(26) H(27) 107(2) 1_555 1_555 1_555 no
C(22) C(26) H(28) 107(2) 1_555 1_555 1_555 no
H(26) C(26) H(27) 111(2) 1_555 1_555 1_555 no
H(26) C(26) H(28) 111(2) 1_555 1_555 1_555 no
H(27) C(26) H(28) 110(2) 1_555 1_555 1_555 no
C(24) C(27) H(29) 109(1) 1_555 1_555 1_555 no
C(24) C(27) H(30) 109(1) 1_555 1_555 1_555 no
C(24) C(27) H(31) 109(1) 1_555 1_555 1_555 no
H(29) C(27) H(30) 109(1) 1_555 1_555 1_555 no
H(29) C(27) H(31) 109(1) 1_555 1_555 1_555 no
H(30) C(27) H(31) 109(1) 1_555 1_555 1_555 no
S(4) C(28) C(29) 115.2(8) 1_555 1_555 1_555 yes
S(4) C(28) C(33) 124.1(7) 1_555 1_555 1_555 yes
C(29) C(28) C(33) 120.7(9) 1_555 1_555 1_555 yes
C(28) C(29) C(30) 115(1) 1_555 1_555 1_555 yes
C(28) C(29) C(34) 123.3(9) 1_555 1_555 1_555 yes
C(30) C(29) C(34) 121(1) 1_555 1_555 1_555 yes
C(29) C(30) C(31) 124(1) 1_555 1_555 1_555 yes
C(29) C(30) H(32) 117(1) 1_555 1_555 1_555 no
C(31) C(30) H(32) 117(1) 1_555 1_555 1_555 no
C(30) C(31) C(32) 117.8(10) 1_555 1_555 1_555 yes
C(30) C(31) C(35) 120(1) 1_555 1_555 1_555 yes
C(32) C(31) C(35) 122(1) 1_555 1_555 1_555 yes
C(31) C(32) C(33) 121(1) 1_555 1_555 1_555 yes
C(31) C(32) H(33) 119(1) 1_555 1_555 1_555 no
C(33) C(32) H(33) 119(1) 1_555 1_555 1_555 no
C(28) C(33) C(32) 119.8(10) 1_555 1_555 1_555 yes
C(28) C(33) C(36) 121.8(9) 1_555 1_555 1_555 yes
C(32) C(33) C(36) 118.4(10) 1_555 1_555 1_555 yes
C(29) C(34) H(34) 109(1) 1_555 1_555 1_555 no
C(29) C(34) H(35) 109.6(10) 1_555 1_555 1_555 no
C(29) C(34) H(36) 109(1) 1_555 1_555 1_555 no
H(34) C(34) H(35) 109(1) 1_555 1_555 1_555 no
H(34) C(34) H(36) 109(1) 1_555 1_555 1_555 no
H(35) C(34) H(36) 109(1) 1_555 1_555 1_555 no
C(31) C(35) H(37) 109(1) 1_555 1_555 1_555 no
C(31) C(35) H(38) 109(1) 1_555 1_555 1_555 no
C(31) C(35) H(39) 109(1) 1_555 1_555 1_555 no
H(37) C(35) H(38) 109(1) 1_555 1_555 1_555 no
H(37) C(35) H(39) 109(1) 1_555 1_555 1_555 no
H(38) C(35) H(39) 109(1) 1_555 1_555 1_555 no
C(33) C(36) H(40) 109(1) 1_555 1_555 1_555 no
C(33) C(36) H(41) 109.4(9) 1_555 1_555 1_555 no
C(33) C(36) H(42) 109(1) 1_555 1_555 1_555 no
H(40) C(36) H(41) 109(1) 1_555 1_555 1_555 no
H(40) C(36) H(42) 109(1) 1_555 1_555 1_555 no
H(41) C(36) H(42) 109(1) 1_555 1_555 1_555 no
P(1) C(37) C(38) 120.5(9) 1_555 1_555 1_555 yes
P(1) C(37) C(42) 121.9(9) 1_555 1_555 1_555 yes
C(38) C(37) C(42) 117(1) 1_555 1_555 1_555 yes
C(37) C(38) C(39) 120(1) 1_555 1_555 1_555 yes
C(37) C(38) H(43) 119(1) 1_555 1_555 1_555 no
C(39) C(38) H(43) 119(1) 1_555 1_555 1_555 no
C(38) C(39) C(40) 120(1) 1_555 1_555 1_555 yes
C(38) C(39) H(44) 119(1) 1_555 1_555 1_555 no
C(40) C(39) H(44) 119(1) 1_555 1_555 1_555 no
C(39) C(40) C(41) 119(1) 1_555 1_555 1_555 yes
C(39) C(40) H(45) 120(1) 1_555 1_555 1_555 no
C(41) C(40) H(45) 120(1) 1_555 1_555 1_555 no
C(40) C(41) C(42) 119(1) 1_555 1_555 1_555 yes
C(40) C(41) H(46) 120(1) 1_555 1_555 1_555 no
C(42) C(41) H(46) 119(1) 1_555 1_555 1_555 no
C(37) C(42) C(41) 122(1) 1_555 1_555 1_555 yes
C(37) C(42) H(47) 118(1) 1_555 1_555 1_555 no
C(41) C(42) H(47) 118(1) 1_555 1_555 1_555 no
P(1) C(43) C(44) 119.7(7) 1_555 1_555 1_555 yes
P(1) C(43) C(48) 121.3(7) 1_555 1_555 1_555 yes
C(44) C(43) C(48) 118.5(8) 1_555 1_555 1_555 yes
C(43) C(44) C(45) 119.6(9) 1_555 1_555 1_555 yes
C(43) C(44) H(48) 120.3(9) 1_555 1_555 1_555 no
C(45) C(44) H(48) 120.2(10) 1_555 1_555 1_555 no
C(44) C(45) C(46) 120.2(9) 1_555 1_555 1_555 yes
C(44) C(45) H(49) 119(1) 1_555 1_555 1_555 no
C(46) C(45) H(49) 119(1) 1_555 1_555 1_555 no
C(45) C(46) C(47) 121.0(9) 1_555 1_555 1_555 yes
C(45) C(46) H(50) 119(1) 1_555 1_555 1_555 no
C(47) C(46) H(50) 119(1) 1_555 1_555 1_555 no
C(46) C(47) C(48) 119.0(9) 1_555 1_555 1_555 yes
C(46) C(47) H(51) 120.6(9) 1_555 1_555 1_555 no
C(48) C(47) H(51) 120.4(10) 1_555 1_555 1_555 no
C(43) C(48) C(47) 121.8(9) 1_555 1_555 1_555 yes
C(43) C(48) H(52) 119.1(9) 1_555 1_555 1_555 no
C(47) C(48) H(52) 119.1(9) 1_555 1_555 1_555 no
P(1) C(49) C(50) 119.9(7) 1_555 1_555 1_555 yes
P(1) C(49) C(54) 120.8(8) 1_555 1_555 1_555 yes
C(50) C(49) C(54) 118.9(9) 1_555 1_555 1_555 yes
C(49) C(50) C(51) 119(1) 1_555 1_555 1_555 yes
C(49) C(50) H(53) 120.0(9) 1_555 1_555 1_555 no
C(51) C(50) H(53) 120(1) 1_555 1_555 1_555 no
C(50) C(51) C(52) 120(1) 1_555 1_555 1_555 yes
C(50) C(51) H(54) 119(1) 1_555 1_555 1_555 no
C(52) C(51) H(54) 119(1) 1_555 1_555 1_555 no
C(51) C(52) C(53) 120(1) 1_555 1_555 1_555 yes
C(51) C(52) H(55) 119(1) 1_555 1_555 1_555 no
C(53) C(52) H(55) 119(1) 1_555 1_555 1_555 no
C(52) C(53) C(54) 119(1) 1_555 1_555 1_555 yes
C(52) C(53) H(56) 120(1) 1_555 1_555 1_555 no
C(54) C(53) H(56) 120(1) 1_555 1_555 1_555 no
C(49) C(54) C(53) 120(1) 1_555 1_555 1_555 yes
C(49) C(54) H(57) 119.6(10) 1_555 1_555 1_555 no
C(53) C(54) H(57) 119(1) 1_555 1_555 1_555 no
P(2) C(55) C(56) 116.9(8) 1_555 1_555 1_555 yes
P(2) C(55) C(60) 124.2(7) 1_555 1_555 1_555 yes
C(56) C(55) C(60) 118.9(9) 1_555 1_555 1_555 yes
C(55) C(56) C(57) 117(1) 1_555 1_555 1_555 yes
C(55) C(56) H(58) 121(1) 1_555 1_555 1_555 no
C(57) C(56) H(58) 121(1) 1_555 1_555 1_555 no
C(56) C(57) C(58) 122(1) 1_555 1_555 1_555 yes
C(56) C(57) H(59) 118(1) 1_555 1_555 1_555 no
C(58) C(57) H(59) 118(1) 1_555 1_555 1_555 no
C(57) C(58) C(59) 119.5(10) 1_555 1_555 1_555 yes
C(57) C(58) H(60) 120(1) 1_555 1_555 1_555 no
C(59) C(58) H(60) 120(1) 1_555 1_555 1_555 no
C(58) C(59) C(60) 120(1) 1_555 1_555 1_555 yes
C(58) C(59) H(61) 119(1) 1_555 1_555 1_555 no
C(60) C(59) H(61) 119(1) 1_555 1_555 1_555 no
C(55) C(60) C(59) 121.2(9) 1_555 1_555 1_555 yes
C(55) C(60) H(62) 119.4(9) 1_555 1_555 1_555 no
C(59) C(60) H(62) 119.4(10) 1_555 1_555 1_555 no
P(2) C(61) C(62) 123.9(7) 1_555 1_555 1_555 yes
P(2) C(61) C(66) 116.7(7) 1_555 1_555 1_555 yes
C(62) C(61) C(66) 119.4(9) 1_555 1_555 1_555 yes
C(61) C(62) C(63) 119.7(10) 1_555 1_555 1_555 yes
C(61) C(62) H(63) 120(1) 1_555 1_555 1_555 no
C(63) C(62) H(63) 120(1) 1_555 1_555 1_555 no
C(62) C(63) C(64) 119(1) 1_555 1_555 1_555 yes
C(62) C(63) H(64) 120(1) 1_555 1_555 1_555 no
C(64) C(63) H(64) 120(1) 1_555 1_555 1_555 no
C(63) C(64) C(65) 121(1) 1_555 1_555 1_555 yes
C(63) C(64) H(65) 119(1) 1_555 1_555 1_555 no
C(65) C(64) H(65) 119(1) 1_555 1_555 1_555 no
C(64) C(65) C(66) 118(1) 1_555 1_555 1_555 yes
C(64) C(65) H(66) 120(1) 1_555 1_555 1_555 no
C(66) C(65) H(66) 120(1) 1_555 1_555 1_555 no
C(61) C(66) C(65) 121.3(10) 1_555 1_555 1_555 yes
C(61) C(66) H(67) 119(1) 1_555 1_555 1_555 no
C(65) C(66) H(67) 119(1) 1_555 1_555 1_555 no
P(2) C(67) C(68) 120.5(8) 1_555 1_555 1_555 yes
P(2) C(67) C(72) 120.5(8) 1_555 1_555 1_555 yes
C(68) C(67) C(72) 119.0(9) 1_555 1_555 1_555 yes
C(67) C(68) C(69) 120(1) 1_555 1_555 1_555 yes
C(67) C(68) H(68) 119.9(9) 1_555 1_555 1_555 no
C(69) C(68) H(68) 119.9(10) 1_555 1_555 1_555 no
C(68) C(69) C(70) 120(1) 1_555 1_555 1_555 yes
C(68) C(69) H(69) 119(1) 1_555 1_555 1_555 no
C(70) C(69) H(69) 119(1) 1_555 1_555 1_555 no
C(69) C(70) C(71) 119.8(10) 1_555 1_555 1_555 yes
C(69) C(70) H(70) 120(1) 1_555 1_555 1_555 no
C(71) C(70) H(70) 120(1) 1_555 1_555 1_555 no
C(70) C(71) C(72) 120(1) 1_555 1_555 1_555 yes
C(70) C(71) H(71) 119(1) 1_555 1_555 1_555 no
C(72) C(71) H(71) 119(1) 1_555 1_555 1_555 no
C(67) C(72) C(71) 119(1) 1_555 1_555 1_555 yes
C(67) C(72) H(72) 120.2(10) 1_555 1_555 1_555 no
C(71) C(72) H(72) 120(1) 1_555 1_555 1_555 no

loop_
_geom_bond_atom_site_label_1
_geom_bond_atom_site_label_2
_geom_bond_distance
_geom_bond_site_symmetry_1
_geom_bond_site_symmetry_2
_geom_bond_publ_flag
Ir(1) Cl(1) 2.412(2) 1_555 1_555 yes
Ir(1) S(1) 2.322(2) 1_555 1_555 yes
Ir(1) S(2) 2.427(2) 1_555 1_555 yes
Ir(1) S(3) 2.484(2) 1_555 1_555 yes
Ir(1) P(1) 2.319(2) 1_555 1_555 yes
Ir(1) C(7) 2.097(9) 1_555 1_555 yes
Ir(2) Cl(2) 2.394(2) 1_555 1_555 yes
Ir(2) S(1) 2.459(2) 1_555 1_555 yes
Ir(2) S(2) 2.316(2) 1_555 1_555 yes
Ir(2) S(4) 2.498(2) 1_555 1_555 yes
Ir(2) P(2) 2.318(2) 1_555 1_555 yes
Ir(2) C(16) 2.094(9) 1_555 1_555 yes
S(1) C(1) 1.795(9) 1_555 1_555 yes
S(2) C(10) 1.774(9) 1_555 1_555 yes
S(3) S(4) 2.109(3) 1_555 1_555 yes
S(3) C(19) 1.785(10) 1_555 1_555 yes
S(4) C(28) 1.814(9) 1_555 1_555 yes
P(1) C(37) 1.80(1) 1_555 1_555 yes
P(1) C(43) 1.848(8) 1_555 1_555 yes
P(1) C(49) 1.817(9) 1_555 1_555 yes
P(2) C(55) 1.843(9) 1_555 1_555 yes
P(2) C(61) 1.844(9) 1_555 1_555 yes
P(2) C(67) 1.842(9) 1_555 1_555 yes
C(1) C(2) 1.38(1) 1_555 1_555 yes
C(1) C(6) 1.41(1) 1_555 1_555 yes
C(2) C(3) 1.40(1) 1_555 1_555 yes
C(2) C(7) 1.50(1) 1_555 1_555 yes
C(3) C(4) 1.38(1) 1_555 1_555 yes
C(4) C(5) 1.37(1) 1_555 1_555 yes
C(4) C(8) 1.50(1) 1_555 1_555 yes
C(5) C(6) 1.40(1) 1_555 1_555 yes
C(6) C(9) 1.51(1) 1_555 1_555 yes
C(10) C(11) 1.40(1) 1_555 1_555 yes
C(10) C(15) 1.40(1) 1_555 1_555 yes
C(11) C(12) 1.40(1) 1_555 1_555 yes
C(11) C(16) 1.50(1) 1_555 1_555 yes
C(12) C(13) 1.37(1) 1_555 1_555 yes
C(13) C(14) 1.38(1) 1_555 1_555 yes
C(13) C(17) 1.51(1) 1_555 1_555 yes
C(14) C(15) 1.38(1) 1_555 1_555 yes
C(15) C(18) 1.51(1) 1_555 1_555 yes
C(19) C(20) 1.39(1) 1_555 1_555 yes
C(19) C(24) 1.38(1) 1_555 1_555 yes
C(20) C(21) 1.36(2) 1_555 1_555 yes
C(20) C(25) 1.45(2) 1_555 1_555 yes
C(21) C(22) 1.32(2) 1_555 1_555 yes
C(22) C(23) 1.39(2) 1_555 1_555 yes
C(22) C(26) 1.58(2) 1_555 1_555 yes
C(23) C(24) 1.40(2) 1_555 1_555 yes
C(24) C(27) 1.50(2) 1_555 1_555 yes
C(28) C(29) 1.41(1) 1_555 1_555 yes
C(28) C(33) 1.39(1) 1_555 1_555 yes
C(29) C(30) 1.39(1) 1_555 1_555 yes
C(29) C(34) 1.51(1) 1_555 1_555 yes
C(30) C(31) 1.37(2) 1_555 1_555 yes
C(31) C(32) 1.36(2) 1_555 1_555 yes
C(31) C(35) 1.48(2) 1_555 1_555 yes
C(32) C(33) 1.37(1) 1_555 1_555 yes
C(33) C(36) 1.50(1) 1_555 1_555 yes
C(37) C(38) 1.36(1) 1_555 1_555 yes
C(37) C(42) 1.37(1) 1_555 1_555 yes
C(38) C(39) 1.40(2) 1_555 1_555 yes
C(39) C(40) 1.36(2) 1_555 1_555 yes
C(40) C(41) 1.35(2) 1_555 1_555 yes
C(41) C(42) 1.38(2) 1_555 1_555 yes
C(43) C(44) 1.40(1) 1_555 1_555 yes
C(43) C(48) 1.36(1) 1_555 1_555 yes
C(44) C(45) 1.39(1) 1_555 1_555 yes
C(45) C(46) 1.35(1) 1_555 1_555 yes
C(46) C(47) 1.37(1) 1_555 1_555 yes
C(47) C(48) 1.38(1) 1_555 1_555 yes
C(49) C(50) 1.39(1) 1_555 1_555 yes
C(49) C(54) 1.37(1) 1_555 1_555 yes
C(50) C(51) 1.38(1) 1_555 1_555 yes
C(51) C(52) 1.37(2) 1_555 1_555 yes
C(52) C(53) 1.36(2) 1_555 1_555 yes
C(53) C(54) 1.41(1) 1_555 1_555 yes
C(55) C(56) 1.42(1) 1_555 1_555 yes
C(55) C(60) 1.37(1) 1_555 1_555 yes
C(56) C(57) 1.38(1) 1_555 1_555 yes
C(57) C(58) 1.37(2) 1_555 1_555 yes
C(58) C(59) 1.35(1) 1_555 1_555 yes
C(59) C(60) 1.38(1) 1_555 1_555 yes
C(61) C(62) 1.37(1) 1_555 1_555 yes
C(61) C(66) 1.39(1) 1_555 1_555 yes
C(62) C(63) 1.39(1) 1_555 1_555 yes
C(63) C(64) 1.37(2) 1_555 1_555 yes
C(64) C(65) 1.38(2) 1_555 1_555 yes
C(65) C(66) 1.37(1) 1_555 1_555 yes
C(67) C(68) 1.37(1) 1_555 1_555 yes
C(67) C(72) 1.41(1) 1_555 1_555 yes
C(68) C(69) 1.39(1) 1_555 1_555 yes
C(69) C(70) 1.37(2) 1_555 1_555 yes
C(70) C(71) 1.37(2) 1_555 1_555 yes
C(71) C(72) 1.37(1) 1_555 1_555 yes

loop_
_geom_contact_atom_site_label_1
_geom_contact_atom_site_label_2
_geom_contact_distance
_geom_contact_site_symmetry_1
_geom_contact_site_symmetry_2
_geom_contact_publ_flag
C(3) C(17) 3.53(2) 1_555 2_545 ?
C(26) C(58) 3.57(2) 1_555 2_645 ?
C(36) C(47) 3.50(1) 1_555 4_544 ?
C(45) C(70) 3.54(2) 1_555 1_545 ?
C(45) C(69) 3.59(1) 1_555 1_545 ?

loop_
_geom_torsion_atom_site_label_1
_geom_torsion_atom_site_label_2
_geom_torsion_atom_site_label_3
_geom_torsion_atom_site_label_4
_geom_torsion
_geom_torsion_site_symmetry_1
_geom_torsion_site_symmetry_2
_geom_torsion_site_symmetry_3
_geom_torsion_site_symmetry_4
_geom_torsion_publ_flag
Ir(1) S(1) Ir(2) Cl(2) 162.31(9) 1_555 1_555 1_555 1_555 yes
Ir(1) S(1) Ir(2) S(2) -20.74(8) 1_555 1_555 1_555 1_555 yes
Ir(1) S(1) Ir(2) S(4) 63.92(8) 1_555 1_555 1_555 1_555 yes
Ir(1) S(1) Ir(2) P(2) -49(1) 1_555 1_555 1_555 1_555 yes
Ir(1) S(1) Ir(2) C(16) -107.4(2) 1_555 1_555 1_555 1_555 yes
Ir(1) S(1) C(1) C(2) 4.5(7) 1_555 1_555 1_555 1_555 yes
Ir(1) S(1) C(1) C(6) -174.6(6) 1_555 1_555 1_555 1_555 yes
Ir(1) S(2) Ir(2) Cl(2) 44.6(7) 1_555 1_555 1_555 1_555 yes
Ir(1) S(2) Ir(2) S(1) 19.84(7) 1_555 1_555 1_555 1_555 yes
Ir(1) S(2) Ir(2) S(4) -70.71(8) 1_555 1_555 1_555 1_555 yes
Ir(1) S(2) Ir(2) P(2) -161.78(8) 1_555 1_555 1_555 1_555 yes
Ir(1) S(2) Ir(2) C(16) 109.6(2) 1_555 1_555 1_555 1_555 yes
Ir(1) S(2) C(10) C(11) -98.3(6) 1_555 1_555 1_555 1_555 yes
Ir(1) S(2) C(10) C(15) 85.9(7) 1_555 1_555 1_555 1_555 yes
Ir(1) S(3) S(4) Ir(2) -14.8(1) 1_555 1_555 1_555 1_555 yes
Ir(1) S(3) S(4) C(28) -150.0(3) 1_555 1_555 1_555 1_555 yes
Ir(1) S(3) C(19) C(20) 124.3(7) 1_555 1_555 1_555 1_555 yes
Ir(1) S(3) C(19) C(24) -51(1) 1_555 1_555 1_555 1_555 yes
Ir(1) P(1) C(37) C(38) 28(1) 1_555 1_555 1_555 1_555 yes
Ir(1) P(1) C(37) C(42) -159.3(9) 1_555 1_555 1_555 1_555 yes
Ir(1) P(1) C(43) C(44) 154.7(7) 1_555 1_555 1_555 1_555 yes
Ir(1) P(1) C(43) C(48) -34.0(9) 1_555 1_555 1_555 1_555 yes
Ir(1) P(1) C(49) C(50) -82.0(8) 1_555 1_555 1_555 1_555 yes
Ir(1) P(1) C(49) C(54) 90.0(8) 1_555 1_555 1_555 1_555 yes
Ir(1) C(7) C(2) C(1) 3(1) 1_555 1_555 1_555 1_555 yes
Ir(1) C(7) C(2) C(3) -178.7(6) 1_555 1_555 1_555 1_555 yes
Ir(2) S(1) Ir(1) Cl(1) 28.8(6) 1_555 1_555 1_555 1_555 yes
Ir(2) S(1) Ir(1) S(2) 19.72(7) 1_555 1_555 1_555 1_555 yes
Ir(2) S(1) Ir(1) S(3) -70.43(8) 1_555 1_555 1_555 1_555 yes
Ir(2) S(1) Ir(1) P(1) -161.98(8) 1_555 1_555 1_555 1_555 yes
Ir(2) S(1) Ir(1) C(7) 109.5(2) 1_555 1_555 1_555 1_555 yes
Ir(2) S(1) C(1) C(2) -94.5(6) 1_555 1_555 1_555 1_555 yes
Ir(2) S(1) C(1) C(6) 86.4(7) 1_555 1_555 1_555 1_555 yes
Ir(2) S(2) Ir(1) Cl(1) 160.23(8) 1_555 1_555 1_555 1_555 yes
Ir(2) S(2) Ir(1) S(1) -21.03(8) 1_555 1_555 1_555 1_555 yes
Ir(2) S(2) Ir(1) S(3) 64.54(8) 1_555 1_555 1_555 1_555 yes
Ir(2) S(2) Ir(1) P(1) -43(1) 1_555 1_555 1_555 1_555 yes
Ir(2) S(2) Ir(1) C(7) -107.7(2) 1_555 1_555 1_555 1_555 yes
Ir(2) S(2) C(10) C(11) 2.6(7) 1_555 1_555 1_555 1_555 yes
Ir(2) S(2) C(10) C(15) -173.2(6) 1_555 1_555 1_555 1_555 yes
Ir(2) S(4) S(3) C(19) -148.8(4) 1_555 1_555 1_555 1_555 yes
Ir(2) S(4) C(28) C(29) 125.5(7) 1_555 1_555 1_555 1_555 yes
Ir(2) S(4) C(28) C(33) -52.9(10) 1_555 1_555 1_555 1_555 yes
Ir(2) P(2) C(55) C(56) 171.9(6) 1_555 1_555 1_555 1_555 yes
Ir(2) P(2) C(55) C(60) -7.9(10) 1_555 1_555 1_555 1_555 yes
Ir(2) P(2) C(61) C(62) 109.7(8) 1_555 1_555 1_555 1_555 yes
Ir(2) P(2) C(61) C(66) -68.4(8) 1_555 1_555 1_555 1_555 yes
Ir(2) P(2) C(67) C(68) -65.4(9) 1_555 1_555 1_555 1_555 yes
Ir(2) P(2) C(67) C(72) 112.3(8) 1_555 1_555 1_555 1_555 yes
Ir(2) C(16) C(11) C(10) -6(1) 1_555 1_555 1_555 1_555 yes
Ir(2) C(16) C(11) C(12) 171.9(7) 1_555 1_555 1_555 1_555 yes
Cl(1) Ir(1) S(1) C(1) -82.5(6) 1_555 1_555 1_555 1_555 yes
Cl(1) Ir(1) S(2) C(10) -96.0(3) 1_555 1_555 1_555 1_555 yes
Cl(1) Ir(1) S(3) S(4) -118.4(1) 1_555 1_555 1_555 1_555 yes
Cl(1) Ir(1) S(3) C(19) 0.1(4) 1_555 1_555 1_555 1_555 yes
Cl(1) Ir(1) P(1) C(37) -58.0(4) 1_555 1_555 1_555 1_555 yes
Cl(1) Ir(1) P(1) C(43) 58.9(3) 1_555 1_555 1_555 1_555 yes
Cl(1) Ir(1) P(1) C(49) 179.2(3) 1_555 1_555 1_555 1_555 yes
Cl(1) Ir(1) C(7) C(2) 171.6(5) 1_555 1_555 1_555 1_555 yes
Cl(2) Ir(2) S(1) C(1) -95.3(3) 1_555 1_555 1_555 1_555 yes
Cl(2) Ir(2) S(2) C(10) -69.5(7) 1_555 1_555 1_555 1_555 yes
Cl(2) Ir(2) S(4) S(3) -120.4(1) 1_555 1_555 1_555 1_555 yes
Cl(2) Ir(2) S(4) C(28) -1.9(4) 1_555 1_555 1_555 1_555 yes
Cl(2) Ir(2) P(2) C(55) -43.2(4) 1_555 1_555 1_555 1_555 yes
Cl(2) Ir(2) P(2) C(61) 73.5(3) 1_555 1_555 1_555 1_555 yes
Cl(2) Ir(2) P(2) C(67) -164.4(4) 1_555 1_555 1_555 1_555 yes
Cl(2) Ir(2) C(16) C(11) 179.5(6) 1_555 1_555 1_555 1_555 yes
S(1) Ir(1) S(2) C(10) 82.7(3) 1_555 1_555 1_555 1_555 yes
S(1) Ir(1) S(3) S(4) 53.6(1) 1_555 1_555 1_555 1_555 yes
S(1) Ir(1) S(3) C(19) 172.2(4) 1_555 1_555 1_555 1_555 yes
S(1) Ir(1) P(1) C(37) 123.5(4) 1_555 1_555 1_555 1_555 yes
S(1) Ir(1) P(1) C(43) -119.6(3) 1_555 1_555 1_555 1_555 yes
S(1) Ir(1) P(1) C(49) 0.7(3) 1_555 1_555 1_555 1_555 yes
S(1) Ir(1) C(7) C(2) -0.5(5) 1_555 1_555 1_555 1_555 yes
S(1) Ir(2) S(2) C(10) -94.2(3) 1_555 1_555 1_555 1_555 yes
S(1) Ir(2) S(4) S(3) -27.7(1) 1_555 1_555 1_555 1_555 yes
S(1) Ir(2) S(4) C(28) 90.8(4) 1_555 1_555 1_555 1_555 yes
S(1) Ir(2) P(2) C(55) 168(1) 1_555 1_555 1_555 1_555 yes
S(1) Ir(2) P(2) C(61) -75(1) 1_555 1_555 1_555 1_555 yes
S(1) Ir(2) P(2) C(67) 46(1) 1_555 1_555 1_555 1_555 yes
S(1) Ir(2) C(16) C(11) 86.8(6) 1_555 1_555 1_555 1_555 yes
S(1) C(1) C(2) C(3) 176.7(6) 1_555 1_555 1_555 1_555 yes
S(1) C(1) C(2) C(7) -5(1) 1_555 1_555 1_555 1_555 yes
S(1) C(1) C(6) C(5) -175.9(7) 1_555 1_555 1_555 1_555 yes
S(1) C(1) C(6) C(9) 3(1) 1_555 1_555 1_555 1_555 yes
S(2) Ir(1) S(1) C(1) -91.6(3) 1_555 1_555 1_555 1_555 yes
S(2) Ir(1) S(3) S(4) -27.6(1) 1_555 1_555 1_555 1_555 yes
S(2) Ir(1) S(3) C(19) 91.0(4) 1_555 1_555 1_555 1_555 yes
S(2) Ir(1) P(1) C(37) 145.4(10) 1_555 1_555 1_555 1_555 yes
S(2) Ir(1) P(1) C(43) -97(1) 1_555 1_555 1_555 1_555 yes
S(2) Ir(1) P(1) C(49) 22(1) 1_555 1_555 1_555 1_555 yes
S(2) Ir(1) C(7) C(2) 80.7(6) 1_555 1_555 1_555 1_555 yes
S(2) Ir(2) S(1) C(1) 81.6(3) 1_555 1_555 1_555 1_555 yes
S(2) Ir(2) S(4) S(3) 53.0(1) 1_555 1_555 1_555 1_555 yes
S(2) Ir(2) S(4) C(28) 171.5(4) 1_555 1_555 1_555 1_555 yes
S(2) Ir(2) P(2) C(55) 140.0(4) 1_555 1_555 1_555 1_555 yes
S(2) Ir(2) P(2) C(61) -103.3(3) 1_555 1_555 1_555 1_555 yes
S(2) Ir(2) P(2) C(67) 18.8(4) 1_555 1_555 1_555 1_555 yes
S(2) Ir(2) C(16) C(11) 6.1(6) 1_555 1_555 1_555 1_555 yes
S(2) C(10) C(11) C(12) -176.2(7) 1_555 1_555 1_555 1_555 yes
S(2) C(10) C(11) C(16) 2(1) 1_555 1_555 1_555 1_555 yes
S(2) C(10) C(15) C(14) 178.7(7) 1_555 1_555 1_555 1_555 yes
S(2) C(10) C(15) C(18) 0(1) 1_555 1_555 1_555 1_555 yes
S(3) Ir(1) S(1) C(1) 178.2(3) 1_555 1_555 1_555 1_555 yes
S(3) Ir(1) S(2) C(10) 168.3(3) 1_555 1_555 1_555 1_555 yes
S(3) Ir(1) P(1) C(37) 37.8(4) 1_555 1_555 1_555 1_555 yes
S(3) Ir(1) P(1) C(43) 154.7(3) 1_555 1_555 1_555 1_555 yes
S(3) Ir(1) P(1) C(49) -85.0(3) 1_555 1_555 1_555 1_555 yes
S(3) Ir(1) C(7) C(2) 0(2) 1_555 1_555 1_555 1_555 yes
S(3) S(4) Ir(2) P(2) 149.2(1) 1_555 1_555 1_555 1_555 yes
S(3) S(4) Ir(2) C(16) 55(1) 1_555 1_555 1_555 1_555 yes
S(3) S(4) C(28) C(29) -114.0(7) 1_555 1_555 1_555 1_555 yes
S(3) S(4) C(28) C(33) 67.5(8) 1_555 1_555 1_555 1_555 yes
S(3) C(19) C(20) C(21) -172(1) 1_555 1_555 1_555 1_555 yes
S(3) C(19) C(20) C(25) 7(1) 1_555 1_555 1_555 1_555 yes
S(3) C(19) C(24) C(23) 173.4(9) 1_555 1_555 1_555 1_555 yes
S(3) C(19) C(24) C(27) -9(1) 1_555 1_555 1_555 1_555 yes
S(4) Ir(2) S(1) C(1) 166.3(3) 1_555 1_555 1_555 1_555 yes
S(4) Ir(2) S(2) C(10) 175.2(3) 1_555 1_555 1_555 1_555 yes
S(4) Ir(2) P(2) C(55) 55.2(4) 1_555 1_555 1_555 1_555 yes
S(4) Ir(2) P(2) C(61) 171.9(3) 1_555 1_555 1_555 1_555 yes
S(4) Ir(2) P(2) C(67) -66.0(4) 1_555 1_555 1_555 1_555 yes
S(4) Ir(2) C(16) C(11) 3(2) 1_555 1_555 1_555 1_555 yes
S(4) S(3) Ir(1) P(1) 148.1(1) 1_555 1_555 1_555 1_555 yes
S(4) S(3) Ir(1) C(7) 53(1) 1_555 1_555 1_555 1_555 yes
S(4) S(3) C(19) C(20) -115.3(8) 1_555 1_555 1_555 1_555 yes
S(4) S(3) C(19) C(24) 68.7(9) 1_555 1_555 1_555 1_555 yes
S(4) C(28) C(29) C(30) -175.2(8) 1_555 1_555 1_555 1_555 yes
S(4) C(28) C(29) C(34) 3(1) 1_555 1_555 1_555 1_555 yes
S(4) C(28) C(33) C(32) 178.2(8) 1_555 1_555 1_555 1_555 yes
S(4) C(28) C(33) C(36) -2(1) 1_555 1_555 1_555 1_555 yes
P(1) Ir(1) S(1) C(1) 86.7(3) 1_555 1_555 1_555 1_555 yes
P(1) Ir(1) S(2) C(10) 60(1) 1_555 1_555 1_555 1_555 yes
P(1) Ir(1) S(3) C(19) -93.3(4) 1_555 1_555 1_555 1_555 yes
P(1) Ir(1) C(7) C(2) -95.2(6) 1_555 1_555 1_555 1_555 yes
P(1) C(37) C(38) C(39) 172(1) 1_555 1_555 1_555 1_555 yes
P(1) C(37) C(42) C(41) -168(1) 1_555 1_555 1_555 1_555 yes
P(1) C(43) C(44) C(45) 172.8(9) 1_555 1_555 1_555 1_555 yes
P(1) C(43) C(48) C(47) -173.5(8) 1_555 1_555 1_555 1_555 yes
P(1) C(49) C(50) C(51) 176.7(8) 1_555 1_555 1_555 1_555 yes
P(1) C(49) C(54) C(53) -175.3(8) 1_555 1_555 1_555 1_555 yes
P(2) Ir(2) S(1) C(1) 53(1) 1_555 1_555 1_555 1_555 yes
P(2) Ir(2) S(2) C(10) 84.1(3) 1_555 1_555 1_555 1_555 yes
P(2) Ir(2) S(4) C(28) -92.3(4) 1_555 1_555 1_555 1_555 yes
P(2) Ir(2) C(16) C(11) -90.3(6) 1_555 1_555 1_555 1_555 yes
P(2) C(55) C(56) C(57) 179.7(8) 1_555 1_555 1_555 1_555 yes
P(2) C(55) C(60) C(59) -179.4(8) 1_555 1_555 1_555 1_555 yes
P(2) C(61) C(62) C(63) -177.6(9) 1_555 1_555 1_555 1_555 yes
P(2) C(61) C(66) C(65) 179.9(10) 1_555 1_555 1_555 1_555 yes
P(2) C(67) C(68) C(69) 178.1(7) 1_555 1_555 1_555 1_555 yes
P(2) C(67) C(72) C(71) -178.4(9) 1_555 1_555 1_555 1_555 yes
C(1) S(1) Ir(1) C(7) -1.8(3) 1_555 1_555 1_555 1_555 yes
C(1) S(1) Ir(2) C(16) -5.0(4) 1_555 1_555 1_555 1_555 yes
C(1) C(2) C(3) C(4) 0(1) 1_555 1_555 1_555 1_555 yes
C(1) C(6) C(5) C(4) -1(1) 1_555 1_555 1_555 1_555 yes
C(2) C(1) C(6) C(5) 5(1) 1_555 1_555 1_555 1_555 yes
C(2) C(1) C(6) C(9) -176.0(8) 1_555 1_555 1_555 1_555 yes
C(2) C(3) C(4) C(5) 2(1) 1_555 1_555 1_555 1_555 yes
C(2) C(3) C(4) C(8) -177.8(9) 1_555 1_555 1_555 1_555 yes
C(3) C(2) C(1) C(6) -4(1) 1_555 1_555 1_555 1_555 yes
C(3) C(4) C(5) C(6) -1(1) 1_555 1_555 1_555 1_555 yes
C(4) C(3) C(2) C(7) -177.3(9) 1_555 1_555 1_555 1_555 yes
C(4) C(5) C(6) C(9) 179.1(9) 1_555 1_555 1_555 1_555 yes
C(6) C(1) C(2) C(7) 173.2(7) 1_555 1_555 1_555 1_555 yes
C(6) C(5) C(4) C(8) 178.8(10) 1_555 1_555 1_555 1_555 yes
C(7) Ir(1) S(2) C(10) -3.9(4) 1_555 1_555 1_555 1_555 yes
C(7) Ir(1) S(3) C(19) 171(1) 1_555 1_555 1_555 1_555 yes
C(7) Ir(1) P(1) C(37) -150.1(5) 1_555 1_555 1_555 1_555 yes
C(7) Ir(1) P(1) C(43) -33.1(4) 1_555 1_555 1_555 1_555 yes
C(7) Ir(1) P(1) C(49) 87.2(4) 1_555 1_555 1_555 1_555 yes
C(10) S(2) Ir(2) C(16) -4.4(3) 1_555 1_555 1_555 1_555 yes
C(10) C(11) C(12) C(13) -1(1) 1_555 1_555 1_555 1_555 yes
C(10) C(15) C(14) C(13) -3(1) 1_555 1_555 1_555 1_555 yes
C(11) C(10) C(15) C(14) 2(1) 1_555 1_555 1_555 1_555 yes
C(11) C(10) C(15) C(18) -175.7(8) 1_555 1_555 1_555 1_555 yes
C(11) C(12) C(13) C(14) 1(1) 1_555 1_555 1_555 1_555 yes
C(11) C(12) C(13) C(17) -178.5(9) 1_555 1_555 1_555 1_555 yes
C(12) C(11) C(10) C(15) 0(1) 1_555 1_555 1_555 1_555 yes
C(12) C(13) C(14) C(15) 1(1) 1_555 1_555 1_555 1_555 yes
C(13) C(12) C(11) C(16) 179.9(9) 1_555 1_555 1_555 1_555 yes
C(13) C(14) C(15) C(18) 175.0(9) 1_555 1_555 1_555 1_555 yes
C(15) C(10) C(11) C(16) 178.0(8) 1_555 1_555 1_555 1_555 yes
C(15) C(14) C(13) C(17) -178.7(9) 1_555 1_555 1_555 1_555 yes
C(16) Ir(2) S(4) C(28) 173(1) 1_555 1_555 1_555 1_555 yes
C(16) Ir(2) P(2) C(55) -133.5(4) 1_555 1_555 1_555 1_555 yes
C(16) Ir(2) P(2) C(61) -16.9(4) 1_555 1_555 1_555 1_555 yes
C(16) Ir(2) P(2) C(67) 105.2(4) 1_555 1_555 1_555 1_555 yes
C(19) S(3) S(4) C(28) 76.1(5) 1_555 1_555 1_555 1_555 yes
C(19) C(20) C(21) C(22) 1(2) 1_555 1_555 1_555 1_555 yes
C(19) C(24) C(23) C(22) -3(2) 1_555 1_555 1_555 1_555 yes
C(20) C(19) C(24) C(23) -2(1) 1_555 1_555 1_555 1_555 yes
C(20) C(19) C(24) C(27) 174(1) 1_555 1_555 1_555 1_555 yes
C(20) C(21) C(22) C(23) -7(3) 1_555 1_555 1_555 1_555 yes
C(20) C(21) C(22) C(26) 174(1) 1_555 1_555 1_555 1_555 yes
C(21) C(20) C(19) C(24) 3(1) 1_555 1_555 1_555 1_555 yes
C(21) C(22) C(23) C(24) 8(2) 1_555 1_555 1_555 1_555 yes
C(22) C(21) C(20) C(25) -178(1) 1_555 1_555 1_555 1_555 yes
C(22) C(23) C(24) C(27) 179(1) 1_555 1_555 1_555 1_555 yes
C(24) C(19) C(20) C(25) -176(1) 1_555 1_555 1_555 1_555 yes
C(24) C(23) C(22) C(26) -174(1) 1_555 1_555 1_555 1_555 yes
C(28) C(29) C(30) C(31) -4(1) 1_555 1_555 1_555 1_555 yes
C(28) C(33) C(32) C(31) -2(1) 1_555 1_555 1_555 1_555 yes
C(29) C(28) C(33) C(32) 0(1) 1_555 1_555 1_555 1_555 yes
C(29) C(28) C(33) C(36) 179.2(9) 1_555 1_555 1_555 1_555 yes
C(29) C(30) C(31) C(32) 2(1) 1_555 1_555 1_555 1_555 yes
C(29) C(30) C(31) C(35) -177(1) 1_555 1_555 1_555 1_555 yes
C(30) C(29) C(28) C(33) 3(1) 1_555 1_555 1_555 1_555 yes
C(30) C(31) C(32) C(33) 1(1) 1_555 1_555 1_555 1_555 yes
C(31) C(30) C(29) C(34) 176(1) 1_555 1_555 1_555 1_555 yes
C(31) C(32) C(33) C(36) 178(1) 1_555 1_555 1_555 1_555 yes
C(33) C(28) C(29) C(34) -177.7(10) 1_555 1_555 1_555 1_555 yes
C(33) C(32) C(31) C(35) -178(1) 1_555 1_555 1_555 1_555 yes
C(37) P(1) C(43) C(44) -76.0(8) 1_555 1_555 1_555 1_555 yes
C(37) P(1) C(43) C(48) 95.3(9) 1_555 1_555 1_555 1_555 yes
C(37) P(1) C(49) C(50) 146.5(8) 1_555 1_555 1_555 1_555 yes
C(37) P(1) C(49) C(54) -41.5(9) 1_555 1_555 1_555 1_555 yes
C(37) C(38) C(39) C(40) 0(2) 1_555 1_555 1_555 1_555 yes
C(37) C(42) C(41) C(40) -5(2) 1_555 1_555 1_555 1_555 yes
C(38) C(37) P(1) C(43) -99.2(9) 1_555 1_555 1_555 1_555 yes
C(38) C(37) P(1) C(49) 155.0(9) 1_555 1_555 1_555 1_555 yes
C(38) C(37) C(42) C(41) 3(2) 1_555 1_555 1_555 1_555 yes
C(38) C(39) C(40) C(41) 0(2) 1_555 1_555 1_555 1_555 yes
C(39) C(38) C(37) C(42) 0(1) 1_555 1_555 1_555 1_555 yes
C(39) C(40) C(41) C(42) 3(2) 1_555 1_555 1_555 1_555 yes
C(42) C(37) P(1) C(43) 72(1) 1_555 1_555 1_555 1_555 yes
C(42) C(37) P(1) C(49) -32(1) 1_555 1_555 1_555 1_555 yes
C(43) P(1) C(49) C(50) 46.5(8) 1_555 1_555 1_555 1_555 yes
C(43) P(1) C(49) C(54) -141.5(8) 1_555 1_555 1_555 1_555 yes
C(43) C(44) C(45) C(46) -1(1) 1_555 1_555 1_555 1_555 yes
C(43) C(48) C(47) C(46) 2(1) 1_555 1_555 1_555 1_555 yes
C(44) C(43) P(1) C(49) 30.3(9) 1_555 1_555 1_555 1_555 yes
C(44) C(43) C(48) C(47) -2(1) 1_555 1_555 1_555 1_555 yes
C(44) C(45) C(46) C(47) 2(1) 1_555 1_555 1_555 1_555 yes
C(45) C(44) C(43) C(48) 1(1) 1_555 1_555 1_555 1_555 yes
C(45) C(46) C(47) C(48) -2(1) 1_555 1_555 1_555 1_555 yes
C(48) C(43) P(1) C(49) -158.4(8) 1_555 1_555 1_555 1_555 yes
C(49) C(50) C(51) C(52) -3(1) 1_555 1_555 1_555 1_555 yes
C(49) C(54) C(53) C(52) 0(1) 1_555 1_555 1_555 1_555 yes
C(50) C(49) C(54) C(53) -3(1) 1_555 1_555 1_555 1_555 yes
C(50) C(51) C(52) C(53) 0(1) 1_555 1_555 1_555 1_555 yes
C(51) C(50) C(49) C(54) 4(1) 1_555 1_555 1_555 1_555 yes
C(51) C(52) C(53) C(54) 1(1) 1_555 1_555 1_555 1_555 yes
C(55) P(2) C(61) C(62) -121.9(9) 1_555 1_555 1_555 1_555 yes
C(55) P(2) C(61) C(66) 60.0(8) 1_555 1_555 1_555 1_555 yes
C(55) P(2) C(67) C(68) 164.1(8) 1_555 1_555 1_555 1_555 yes
C(55) P(2) C(67) C(72) -18.2(9) 1_555 1_555 1_555 1_555 yes
C(55) C(56) C(57) C(58) 0(1) 1_555 1_555 1_555 1_555 yes
C(55) C(60) C(59) C(58) 0(1) 1_555 1_555 1_555 1_555 yes
C(56) C(55) P(2) C(61) 47.0(8) 1_555 1_555 1_555 1_555 yes
C(56) C(55) P(2) C(67) -61.8(9) 1_555 1_555 1_555 1_555 yes
C(56) C(55) C(60) C(59) 0(1) 1_555 1_555 1_555 1_555 yes
C(56) C(57) C(58) C(59) 0(1) 1_555 1_555 1_555 1_555 yes
C(57) C(56) C(55) C(60) 0(1) 1_555 1_555 1_555 1_555 yes
C(57) C(58) C(59) C(60) 0(1) 1_555 1_555 1_555 1_555 yes
C(60) C(55) P(2) C(61) -132.9(9) 1_555 1_555 1_555 1_555 yes
C(60) C(55) P(2) C(67) 118.3(9) 1_555 1_555 1_555 1_555 yes
C(61) P(2) C(67) C(68) 61.5(9) 1_555 1_555 1_555 1_555 yes
C(61) P(2) C(67) C(72) -120.8(8) 1_555 1_555 1_555 1_555 yes
C(61) C(62) C(63) C(64) -3(1) 1_555 1_555 1_555 1_555 yes
C(61) C(66) C(65) C(64) 0(1) 1_555 1_555 1_555 1_555 yes
C(62) C(61) P(2) C(67) -16.1(10) 1_555 1_555 1_555 1_555 yes
C(62) C(61) C(66) C(65) 1(1) 1_555 1_555 1_555 1_555 yes
C(62) C(63) C(64) C(65) 4(2) 1_555 1_555 1_555 1_555 yes
C(63) C(62) C(61) C(66) 0(1) 1_555 1_555 1_555 1_555 yes
C(63) C(64) C(65) C(66) -2(2) 1_555 1_555 1_555 1_555 yes
C(66) C(61) P(2) C(67) 165.9(8) 1_555 1_555 1_555 1_555 yes
C(67) C(68) C(69) C(70) 0(1) 1_555 1_555 1_555 1_555 yes
C(67) C(72) C(71) C(70) 0(1) 1_555 1_555 1_555 1_555 yes
C(68) C(67) C(72) C(71) 0(1) 1_555 1_555 1_555 1_555 yes
C(68) C(69) C(70) C(71) 0(1) 1_555 1_555 1_555 1_555 yes
C(69) C(68) C(67) C(72) 0(1) 1_555 1_555 1_555 1_555 yes
C(69) C(70) C(71) C(72) 0(1) 1_555 1_555 1_555 1_555 yes
